data_2239015
loop_
_publ_author_name
'Fazal, E.'
'Kaur, Manpreet'
'Jasinski, Jerry P.'
'Nagarajan, S.'
'Sudha, B. S.'

_publ_section_title
;
 2,5-Dimethylphenyl quinoline-2-carboxylate
;
_journal_coeditor_code HB7183
_journal_issue 2
_journal_name_full 'Acta Crystallographica Section E'
_journal_page_first o147
_journal_paper_doi 10.1107/S160053681400052X
_journal_volume 70
_journal_year 2014
_chemical_formula_iupac 'C18 H15 N O2'
_chemical_formula_moiety 'C18 H15 N O2'
_chemical_formula_sum 'C18 H15 N O2'
_chemical_formula_weight 277.31
_chemical_name_common
;
2,5-dimethylphenyl quinoline-2-carboxylate
;
_chemical_name_systematic
;
2,5-Dimethylphenyl quinoline-2-carboxylate
;
_space_group_crystal_system orthorhombic
_space_group_IT_number 19
_space_group_name_Hall 'P 2ac 2ab'
_space_group_name_H-M_alt 'P 21 21 21'
_symmetry_space_group_name_Hall 'P 2ac 2ab'
_symmetry_space_group_name_H-M 'P 21 21 21'
_atom_sites_solution_hydrogens geom
_atom_sites_solution_primary direct
_audit_creation_method
;
Olex2 1.2
(compiled Apr 23 2013 17:54:37, GUI svn.r4466)
;
_cell_angle_alpha 90
_cell_angle_beta 90
_cell_angle_gamma 90
_cell_formula_units_Z 4
_cell_length_a 8.2261(3)
_cell_length_b 11.6007(5)
_cell_length_c 14.5738(5)
_cell_measurement_reflns_used 3982
_cell_measurement_temperature 173(2)
_cell_measurement_theta_max 72.40
_cell_measurement_theta_min 3.03
_cell_volume 1390.76(9)
_computing_cell_refinement 'CrysAlis PRO (Agilent, 2012)'
_computing_data_collection 'CrysAlis PRO (Agilent, 2012)'
_computing_data_reduction 'CrysAlis RED (Agilent, 2012)'
_computing_molecular_graphics 'OLEX2 (Dolomanov <i>et al.</i>, 2009)'
_computing_publication_material 'OLEX2 (Dolomanov <i>et al.</i>, 2009)'
_computing_structure_refinement 'SHELXL-2012 (Sheldrick, 2008)'
_computing_structure_solution 'SUPERFLIP (Palatinus & Chapuis, 2007)'
_diffrn_ambient_temperature 173(2)
_diffrn_detector_area_resol_mean 16.0416
_diffrn_measured_fraction_theta_full 0.999
_diffrn_measured_fraction_theta_max 0.995
_diffrn_measurement_device_type 'Agilent Gemini EOS'
_diffrn_measurement_method '\w scans'
_diffrn_radiation_type CuK\a
_diffrn_radiation_wavelength 1.54184
_diffrn_reflns_av_R_equivalents 0.0307
_diffrn_reflns_limit_h_max 10
_diffrn_reflns_limit_h_min -6
_diffrn_reflns_limit_k_max 13
_diffrn_reflns_limit_k_min -14
_diffrn_reflns_limit_l_max 17
_diffrn_reflns_limit_l_min -17
_diffrn_reflns_number 8332
_diffrn_reflns_theta_full 67.684
_diffrn_reflns_theta_max 72.555
_diffrn_reflns_theta_min 4.872
_exptl_absorpt_coefficient_mu 0.693
_exptl_absorpt_correction_T_max 1.00000
_exptl_absorpt_correction_T_min 0.71110
_exptl_absorpt_correction_type multi-scan
_exptl_absorpt_process_details '(CrysAlis PRO; Agilent, 2012)'
_exptl_crystal_colour colourless
_exptl_crystal_density_diffrn 1.324
_exptl_crystal_description irregular
_exptl_crystal_F_000 584
_exptl_crystal_size_max 0.46
_exptl_crystal_size_mid 0.34
_exptl_crystal_size_min 0.18
_refine_diff_density_max 0.178
_refine_diff_density_min -0.164
_refine_ls_abs_structure_details
;
Flack parameter determined using 1049 quotients
[(<i>I</i>^+^)-(<i>I</i>^-^)]/[(<i>I</i>^+^)+(<i>I</i>^-^)]
(Parsons <i>et al.</i>, 2013)
;
_refine_ls_abs_structure_Flack -0.04(16)
_refine_ls_extinction_coef 0.0027(7)
_refine_ls_extinction_expression Fc^*^=kFc[1+0.001xFc^2^\l^3^/sin(2\q)]^-1/4^
_refine_ls_extinction_method 'SHELXL-2012 (Sheldrick, 2008)'
_refine_ls_goodness_of_fit_ref 1.045
_refine_ls_hydrogen_treatment constr
_refine_ls_matrix_type full
_refine_ls_number_parameters 193
_refine_ls_number_reflns 2721
_refine_ls_number_restraints 0
_refine_ls_restrained_S_all 1.045
_refine_ls_R_factor_all 0.0370
_refine_ls_R_factor_gt 0.0353
_refine_ls_shift/su_max 0.008
_refine_ls_shift/su_mean 0.000
_refine_ls_structure_factor_coef Fsqd
_refine_ls_weighting_details 'w=1/[\s^2^(Fo^2^)+(0.0609P)^2^+0.1748P] where P=(Fo^2^+2Fc^2^)/3'
_refine_ls_weighting_scheme calc
_refine_ls_wR_factor_gt 0.0988
_refine_ls_wR_factor_ref 0.1006
_reflns_number_gt 2585
_reflns_number_total 2721
_reflns_threshold_expression I>2\s(I)
_cod_data_source_file hb7183sup1.cif
_cod_data_source_block I
_cod_database_code 2239015
_cod_database_fobs_code 2239015
_shelx_space_group_comment
;
The symmetry employed for this shelxl refinement is uniquely defined
by the following loop, which should always be used as a source of
symmetry information in preference to the above space-group names.
They are only intended as comments.
;

loop_
_space_group_symop_operation_xyz
'x, y, z'
'-x+1/2, -y, z+1/2'
'x+1/2, -y+1/2, -z'
'-x, y+1/2, -z+1/2'

loop_
_atom_site_type_symbol
_atom_site_label
_atom_site_fract_x
_atom_site_fract_y
_atom_site_fract_z
_atom_site_U_iso_or_equiv
_atom_site_adp_type
_atom_site_calc_flag
_atom_site_occupancy
O O1 0.4090(2) 0.00776(14) 0.45505(11) 0.0439(4) Uani d 1
O O2 0.5803(2) 0.13777(12) 0.39481(9) 0.0330(4) Uani d 1
N N1 0.3984(2) 0.13265(14) 0.61466(11) 0.0259(4) Uani d 1
C C1 0.4863(2) 0.09441(16) 0.46254(13) 0.0274(4) Uani d 1
C C2 0.4902(2) 0.16990(15) 0.54669(12) 0.0248(4) Uani d 1
C C3 0.5847(2) 0.27162(16) 0.54988(13) 0.0276(4) Uani d 1
H H3 0.6468 0.2956 0.4984 0.033 Uiso calc 1
C C4 0.5840(3) 0.33438(17) 0.62920(14) 0.0292(4) Uani d 1
H H4 0.6464 0.4031 0.6334 0.035 Uiso calc 1
C C5 0.4907(3) 0.29728(16) 0.70485(13) 0.0265(4) Uani d 1
C C6 0.4872(3) 0.35546(17) 0.79056(14) 0.0321(4) Uani d 1
H H6 0.5502 0.4232 0.7992 0.038 Uiso calc 1
C C7 0.3934(3) 0.31404(19) 0.86066(14) 0.0349(5) Uani d 1
H H7 0.3927 0.3529 0.9180 0.042 Uiso calc 1
C C8 0.2979(3) 0.21456(19) 0.84884(14) 0.0334(5) Uani d 1
H H8 0.2323 0.1877 0.8981 0.040 Uiso calc 1
C C9 0.2982(3) 0.15600(17) 0.76741(14) 0.0296(4) Uani d 1
H H9 0.2325 0.0893 0.7601 0.035 Uiso calc 1
C C10 0.3968(2) 0.19518(16) 0.69387(13) 0.0252(4) Uani d 1
C C11 0.5828(2) 0.07494(17) 0.31151(12) 0.0271(4) Uani d 1
C C12 0.6794(2) -0.02221(17) 0.30398(14) 0.0286(4) Uani d 1
C C13 0.6803(3) -0.07618(18) 0.21885(14) 0.0318(4) Uani d 1
H H13 0.7445 -0.1435 0.2107 0.038 Uiso calc 1
C C14 0.5903(3) -0.03456(18) 0.14550(14) 0.0326(5) Uani d 1
H H14 0.5932 -0.0740 0.0884 0.039 Uiso calc 1
C C15 0.4960(2) 0.06388(18) 0.15446(13) 0.0313(4) Uani d 1
C C16 0.4932(3) 0.11850(17) 0.23933(14) 0.0294(4) Uani d 1
H H16 0.4294 0.1860 0.2477 0.035 Uiso calc 1
C C17 0.4019(3) 0.1117(2) 0.07440(16) 0.0452(6) Uani d 1
H H17A 0.3427 0.1809 0.0938 0.068 Uiso calc 1
H H17B 0.3245 0.0537 0.0525 0.068 Uiso calc 1
H H17C 0.4772 0.1318 0.0248 0.068 Uiso calc 1
C C18 0.7792(3) -0.0662(2) 0.38316(16) 0.0400(5) Uani d 1
H H18A 0.8297 -0.0011 0.4151 0.060 Uiso calc 1
H H18B 0.8640 -0.1180 0.3601 0.060 Uiso calc 1
H H18C 0.7088 -0.1083 0.4258 0.060 Uiso calc 1

loop_
_atom_site_aniso_label
_atom_site_aniso_U_11
_atom_site_aniso_U_22
_atom_site_aniso_U_33
_atom_site_aniso_U_12
_atom_site_aniso_U_13
_atom_site_aniso_U_23
O1 0.0543(10) 0.0445(9) 0.0330(8) -0.0212(8) 0.0128(8) -0.0122(7)
O2 0.0444(8) 0.0311(7) 0.0235(7) -0.0073(6) 0.0076(6) -0.0061(5)
N1 0.0281(8) 0.0265(8) 0.0232(8) 0.0012(7) 0.0003(7) -0.0005(6)
C1 0.0283(9) 0.0294(9) 0.0246(9) -0.0001(8) 0.0006(8) -0.0011(7)
C2 0.0270(8) 0.0262(9) 0.0211(8) 0.0032(8) -0.0015(8) -0.0008(7)
C3 0.0305(9) 0.0273(9) 0.0251(9) 0.0009(8) 0.0008(8) 0.0019(7)
C4 0.0327(9) 0.0237(9) 0.0311(10) -0.0010(8) -0.0015(8) -0.0002(8)
C5 0.0308(9) 0.0238(9) 0.0248(9) 0.0061(8) -0.0032(8) -0.0015(7)
C6 0.0415(11) 0.0251(9) 0.0296(10) 0.0033(9) -0.0039(9) -0.0041(7)
C7 0.0453(11) 0.0359(11) 0.0234(9) 0.0113(10) -0.0012(9) -0.0056(8)
C8 0.0372(10) 0.0397(11) 0.0232(9) 0.0093(9) 0.0029(9) 0.0028(8)
C9 0.0302(9) 0.0321(10) 0.0264(10) 0.0025(8) -0.0001(8) 0.0021(8)
C10 0.0269(9) 0.0255(9) 0.0234(8) 0.0052(8) -0.0015(7) 0.0004(7)
C11 0.0336(10) 0.0254(9) 0.0222(8) -0.0067(8) 0.0048(8) -0.0033(7)
C12 0.0289(9) 0.0281(9) 0.0288(10) -0.0035(8) 0.0038(8) 0.0017(8)
C13 0.0338(10) 0.0272(9) 0.0344(10) -0.0004(9) 0.0087(9) -0.0026(8)
C14 0.0377(10) 0.0345(11) 0.0256(9) -0.0093(9) 0.0046(9) -0.0091(8)
C15 0.0300(9) 0.0375(10) 0.0263(9) -0.0080(9) 0.0015(9) 0.0012(8)
C16 0.0316(9) 0.0271(9) 0.0296(10) 0.0012(9) 0.0056(8) 0.0005(7)
C17 0.0443(12) 0.0608(15) 0.0306(11) -0.0007(12) -0.0047(10) 0.0035(10)
C18 0.0411(12) 0.0450(12) 0.0338(11) 0.0028(10) 0.0004(10) 0.0049(10)

loop_
_atom_type_symbol
_atom_type_description
_atom_type_scat_dispersion_real
_atom_type_scat_dispersion_imag
_atom_type_scat_source
C C 0.0181 0.0091 'International Tables Vol C Tables 4.2.6.8 and 6.1.1.4'
H H 0.0000 0.0000 'International Tables Vol C Tables 4.2.6.8 and 6.1.1.4'
N N 0.0311 0.0180 'International Tables Vol C Tables 4.2.6.8 and 6.1.1.4'
O O 0.0492 0.0322 'International Tables Vol C Tables 4.2.6.8 and 6.1.1.4'

loop_
_geom_angle_atom_site_label_1
_geom_angle_atom_site_label_2
_geom_angle_atom_site_label_3
_geom_angle
C1 O2 C11 116.31(15)
C2 N1 C10 117.84(16)
O1 C1 O2 123.44(18)
O1 C1 C2 125.08(18)
O2 C1 C2 111.47(16)
N1 C2 C1 114.13(16)
N1 C2 C3 124.32(17)
C3 C2 C1 121.55(17)
C2 C3 H3 121.0
C4 C3 C2 118.05(18)
C4 C3 H3 121.0
C3 C4 H4 120.0
C3 C4 C5 120.07(18)
C5 C4 H4 120.0
C4 C5 C6 123.59(18)
C4 C5 C10 117.47(16)
C6 C5 C10 118.93(17)
C5 C6 H6 120.0
C7 C6 C5 120.08(19)
C7 C6 H6 120.0
C6 C7 H7 119.6
C6 C7 C8 120.80(18)
C8 C7 H7 119.6
C7 C8 H8 119.6
C9 C8 C7 120.9(2)
C9 C8 H8 119.6
C8 C9 H9 120.1
C8 C9 C10 119.82(19)
C10 C9 H9 120.1
N1 C10 C5 122.21(17)
N1 C10 C9 118.32(17)
C9 C10 C5 119.47(17)
C12 C11 O2 119.72(17)
C16 C11 O2 117.19(17)
C16 C11 C12 123.00(17)
C11 C12 C13 116.18(18)
C11 C12 C18 121.93(18)
C13 C12 C18 121.89(19)
C12 C13 H13 119.1
C14 C13 C12 121.88(19)
C14 C13 H13 119.1
C13 C14 H14 119.6
C15 C14 C13 120.84(18)
C15 C14 H14 119.6
C14 C15 C16 117.95(19)
C14 C15 C17 121.20(19)
C16 C15 C17 120.8(2)
C11 C16 C15 120.15(19)
C11 C16 H16 119.9
C15 C16 H16 119.9
C15 C17 H17A 109.5
C15 C17 H17B 109.5
C15 C17 H17C 109.5
H17A C17 H17B 109.5
H17A C17 H17C 109.5
H17B C17 H17C 109.5
C12 C18 H18A 109.5
C12 C18 H18B 109.5
C12 C18 H18C 109.5
H18A C18 H18B 109.5
H18A C18 H18C 109.5
H18B C18 H18C 109.5

loop_
_geom_bond_atom_site_label_1
_geom_bond_atom_site_label_2
_geom_bond_distance
O1 C1 1.194(2)
O2 C1 1.351(2)
O2 C11 1.416(2)
N1 C2 1.319(2)
N1 C10 1.363(2)
C1 C2 1.507(2)
C2 C3 1.414(3)
C3 H3 0.9500
C3 C4 1.366(3)
C4 H4 0.9500
C4 C5 1.411(3)
C5 C6 1.420(2)
C5 C10 1.423(3)
C6 H6 0.9500
C6 C7 1.368(3)
C7 H7 0.9500
C7 C8 1.407(3)
C8 H8 0.9500
C8 C9 1.367(3)
C9 H9 0.9500
C9 C10 1.419(3)
C11 C12 1.383(3)
C11 C16 1.380(3)
C12 C13 1.390(3)
C12 C18 1.505(3)
C13 H13 0.9500
C13 C14 1.387(3)
C14 H14 0.9500
C14 C15 1.387(3)
C15 C16 1.390(3)
C15 C17 1.507(3)
C16 H16 0.9500
C17 H17A 0.9800
C17 H17B 0.9800
C17 H17C 0.9800
C18 H18A 0.9800
C18 H18B 0.9800
C18 H18C 0.9800

loop_
_geom_hbond_atom_site_label_D
_geom_hbond_atom_site_label_H
_geom_hbond_atom_site_label_A
_geom_hbond_site_symmetry_A
_geom_hbond_distance_DH
_geom_hbond_distance_HA
_geom_hbond_distance_DA
_geom_hbond_angle_DHA
C17 H17B O1 2_554 0.98 2.49 3.389(3) 152

loop_
_geom_torsion_atom_site_label_1
_geom_torsion_atom_site_label_2
_geom_torsion_atom_site_label_3
_geom_torsion_atom_site_label_4
_geom_torsion
O1 C1 C2 N1 -0.1(3)
O1 C1 C2 C3 -179.8(2)
O2 C1 C2 N1 178.98(16)
O2 C1 C2 C3 -0.7(3)
O2 C11 C12 C13 -177.39(17)
O2 C11 C12 C18 2.0(3)
O2 C11 C16 C15 177.19(17)
N1 C2 C3 C4 1.5(3)
C1 O2 C11 C12 -79.9(2)
C1 O2 C11 C16 103.4(2)
C1 C2 C3 C4 -178.88(17)
C2 N1 C10 C5 -0.3(3)
C2 N1 C10 C9 179.87(17)
C2 C3 C4 C5 -0.1(3)
C3 C4 C5 C6 177.96(18)
C3 C4 C5 C10 -1.4(3)
C4 C5 C6 C7 179.9(2)
C4 C5 C10 N1 1.6(3)
C4 C5 C10 C9 -178.58(18)
C5 C6 C7 C8 -0.7(3)
C6 C5 C10 N1 -177.74(18)
C6 C5 C10 C9 2.1(3)
C6 C7 C8 C9 0.9(3)
C7 C8 C9 C10 0.5(3)
C8 C9 C10 N1 177.87(18)
C8 C9 C10 C5 -1.9(3)
C10 N1 C2 C1 179.07(16)
C10 N1 C2 C3 -1.3(3)
C10 C5 C6 C7 -0.8(3)
C11 O2 C1 O1 0.5(3)
C11 O2 C1 C2 -178.63(15)
C11 C12 C13 C14 0.3(3)
C12 C11 C16 C15 0.6(3)
C12 C13 C14 C15 0.5(3)
C13 C14 C15 C16 -0.8(3)
C13 C14 C15 C17 178.1(2)
C14 C15 C16 C11 0.2(3)
C16 C11 C12 C13 -0.9(3)
C16 C11 C12 C18 178.5(2)
C17 C15 C16 C11 -178.65(19)
C18 C12 C13 C14 -179.00(19)
